data_2013721
loop_
_publ_author_name
'Dale, Sophie H.'
'Elsegood, Mark R. J.'
'Kainth, Sarita'

_publ_section_title
;
 Group 2 metal salts of pyromellitic acid:
 [Mg(H~2~O)~6~](C~10~H~4~O~8~) and [Ba(C~10~H~4~O~8~)(H~2~O)~5~]
;
_journal_issue 12
_journal_name_full 'Acta Crystallographica Section C'
_journal_page_first m505
_journal_page_last m508
_journal_paper_doi 10.1107/S0108270103023175
_journal_volume 59
_journal_year 2003
_chemical_formula_iupac '[Mg (H2 O)6] (C10 H4 O8)'
_chemical_formula_moiety 'H12 Mg O6 2+, C10 H4 O8 2-'
_chemical_formula_sum 'C10 H16 Mg O14'
_chemical_formula_weight 384.54
_chemical_name_systematic
;
hexaaquamagnesium(II) benzene-1,2,4,5-tetracarboxylate(2-)
;
_space_group_IT_number 10
_symmetry_cell_setting monoclinic
_symmetry_space_group_name_Hall '-P 2y'
_symmetry_space_group_name_H-M 'P 1 2/m 1'
_atom_sites_solution_hydrogens 'Geom except OH coords freely refined'
_atom_sites_solution_primary direct
_atom_sites_solution_secondary 'All non-H atoms found by direct methods'
_audit_creation_method SHELXL-97
_cell_angle_alpha 90.00
_cell_angle_beta 115.148(7)
_cell_angle_gamma 90.00
_cell_formula_units_Z 1
_cell_length_a 6.447(3)
_cell_length_b 9.942(4)
_cell_length_c 6.455(3)
_cell_measurement_reflns_used 1696
_cell_measurement_temperature 150(2)
_cell_measurement_theta_max 28.69
_cell_measurement_theta_min 3.49
_cell_volume 374.5(3)
_computing_cell_refinement 'SAINT (Bruker, 2001)'
_computing_data_collection 'SMART (Bruker, 2001)'
_computing_data_reduction SAINT
_computing_molecular_graphics SHELXTL
_computing_publication_material 'SHELXTL and local programs'
_computing_structure_refinement SHELXTL
_computing_structure_solution 'SHELXTL (Sheldrick, 2000)'
_diffrn_ambient_temperature 150(2)
_diffrn_measured_fraction_theta_full 0.992
_diffrn_measured_fraction_theta_max 0.992
_diffrn_measurement_device_type 'Bruker SMART 1000 CCD diffractometer'
_diffrn_measurement_method '\w rotation with narrow frames'
_diffrn_radiation_monochromator graphite
_diffrn_radiation_source 'sealed tube'
_diffrn_radiation_type MoK\a
_diffrn_radiation_wavelength 0.71073
_diffrn_reflns_av_R_equivalents 0.0219
_diffrn_reflns_av_sigmaI/netI 0.0241
_diffrn_reflns_limit_h_max 7
_diffrn_reflns_limit_h_min -7
_diffrn_reflns_limit_k_max 12
_diffrn_reflns_limit_k_min -12
_diffrn_reflns_limit_l_max 7
_diffrn_reflns_limit_l_min -7
_diffrn_reflns_number 2794
_diffrn_reflns_theta_full 25.99
_diffrn_reflns_theta_max 25.99
_diffrn_reflns_theta_min 2.05
_diffrn_standards_decay_% 0
_diffrn_standards_number 0
_exptl_absorpt_coefficient_mu 0.199
_exptl_absorpt_correction_type none
_exptl_crystal_colour Colourless
_exptl_crystal_density_diffrn 1.705
_exptl_crystal_density_method 'not measured'
_exptl_crystal_description Block
_exptl_crystal_F_000 200
_exptl_crystal_size_max 0.25
_exptl_crystal_size_mid 0.21
_exptl_crystal_size_min 0.10
_refine_diff_density_max 1.169
_refine_diff_density_min -0.338
_refine_ls_extinction_method none
_refine_ls_goodness_of_fit_ref 1.171
_refine_ls_hydrogen_treatment mixed
_refine_ls_matrix_type full
_refine_ls_number_parameters 74
_refine_ls_number_reflns 771
_refine_ls_number_restraints 4
_refine_ls_restrained_S_all 1.168
_refine_ls_R_factor_all 0.0661
_refine_ls_R_factor_gt 0.0608
_refine_ls_shift/su_max 0.000
_refine_ls_shift/su_mean 0.000
_refine_ls_structure_factor_coef Fsqd
_refine_ls_weighting_details 'calc w=1/[\s^2^(Fo^2^)+(0.1034P)^2^+0.4203P] where P=(Fo^2^+2Fc^2^)/3'
_refine_ls_weighting_scheme calc
_refine_ls_wR_factor_gt 0.1641
_refine_ls_wR_factor_ref 0.1705
_reflns_number_gt 683
_reflns_number_total 771
_reflns_threshold_expression I>2\s(I)
_cod_data_source_file tr1069.cif
_cod_data_source_block I
_cod_depositor_comments
;
The following automatic conversions were performed:
'_geom_bond_publ_flag' value 'Y' changed to 'y' according to
'/home/saulius/struct/CIF-dictionaries/cif_core.dic' dictionary named
'cif_core.dic' version 2.4.1 from 2010-06-29 (3 times).

Automatic conversion script
Id: cif_fix_enum 1527 2010-12-29 10:47:43Z saulius 

The following automatic conversions were performed:

'_geom_bond_publ_flag' value 'Y' changed to 'y' according to
/home/saulius/struct/CIF-dictionaries/cif_core.dic dictionary named
'cif_core.dic' version 2.4.1 from 2010-06-29 (3
times).

'_geom_angle_publ_flag' value 'Y' changed to 'y' according
to /home/saulius/struct/CIF-dictionaries/cif_core.dic dictionary
named 'cif_core.dic' version 2.4.1 from 2010-06-29.

Automatic conversion script
Id: cif_fix_values 1715 2011-07-08 13:25:40Z adriana 
;
_cod_original_sg_symbol_H-M 'P 2/m'
_cod_database_code 2013721

loop_
_symmetry_equiv_pos_as_xyz
'x, y, z'
'-x, y, -z'
'-x, -y, -z'
'x, -y, z'

loop_
_atom_site_label
_atom_site_fract_x
_atom_site_fract_y
_atom_site_fract_z
_atom_site_U_iso_or_equiv
_atom_site_adp_type
_atom_site_calc_flag
_atom_site_refinement_flags
_atom_site_occupancy
_atom_site_disorder_assembly
_atom_site_disorder_group
_atom_site_type_symbol
Mg1 0.0000 0.0000 0.0000 0.0144(5) Uani d S 1 . . Mg
O1 0.0000 0.2079(3) 0.0000 0.0218(7) Uani d SD 1 . . O
H1 0.058(6) 0.260(3) 0.112(5) 0.033 Uiso d D 1 . . H
O2 0.2537(8) 0.0000 0.3230(6) 0.0465(12) Uani d SD 1 . . O
H2 0.270(9) 0.066(4) 0.408(8) 0.070 Uiso d D 1 . . H
O3 0.2395(9) 0.0000 -0.1285(9) 0.0554(13) Uani d SD 1 . . O
H3 0.274(10) 0.066(4) -0.184(9) 0.083 Uiso d D 1 . . H
C1 0.5000 0.3642(4) 1.0000 0.0165(8) Uani d S 1 . . C
H1A 0.5000 0.2686 1.0000 0.020 Uiso calc SR 1 . . H
C2 0.3925(4) 0.4294(3) 0.7898(4) 0.0152(6) Uani d . 1 . . C
C3 0.2930(5) 0.3331(3) 0.5877(5) 0.0184(7) Uani d . 1 . . C
O4 0.1954(4) 0.3800(2) 0.3824(3) 0.0238(6) Uani d . 1 . . O
H4 0.193(9) 0.5000 0.380(10) 0.036 Uiso d S 1 . . H
O5 0.3100(4) 0.2118(2) 0.6230(4) 0.0287(6) Uani d . 1 . . O

loop_
_atom_site_aniso_label
_atom_site_aniso_U_11
_atom_site_aniso_U_22
_atom_site_aniso_U_33
_atom_site_aniso_U_12
_atom_site_aniso_U_13
_atom_site_aniso_U_23
Mg1 0.0189(10) 0.0114(9) 0.0108(9) 0.000 0.0044(7) 0.000
O1 0.0339(17) 0.0129(15) 0.0118(13) 0.000 0.0032(12) 0.000
O2 0.075(3) 0.0148(16) 0.0156(17) 0.000 -0.0129(16) 0.000
O3 0.089(3) 0.0187(18) 0.104(4) 0.000 0.085(3) 0.000
C1 0.0197(19) 0.0099(17) 0.0190(19) 0.000 0.0075(15) 0.000
C2 0.0152(13) 0.0168(15) 0.0134(13) -0.0012(10) 0.0061(10) -0.0021(10)
C3 0.0214(14) 0.0163(15) 0.0157(14) -0.0008(11) 0.0062(11) -0.0012(10)
O4 0.0370(13) 0.0163(11) 0.0118(10) -0.0014(8) 0.0045(8) -0.0013(7)
O5 0.0466(14) 0.0126(11) 0.0190(11) -0.0014(9) 0.0063(10) -0.0023(8)

loop_
_atom_type_symbol
_atom_type_description
_atom_type_scat_dispersion_real
_atom_type_scat_dispersion_imag
_atom_type_scat_source
C C 0.0033 0.0016 'International Tables Vol C Tables 4.2.6.8 and 6.1.1.4'
H H 0.0000 0.0000 'International Tables Vol C Tables 4.2.6.8 and 6.1.1.4'
O O 0.0106 0.0060 'International Tables Vol C Tables 4.2.6.8 and 6.1.1.4'
Mg Mg 0.0486 0.0363 'International Tables Vol C Tables 4.2.6.8 and 6.1.1.4'

loop_
_geom_angle_atom_site_label_1
_geom_angle_atom_site_label_2
_geom_angle_atom_site_label_3
_geom_angle_site_symmetry_1
_geom_angle_site_symmetry_3
_geom_angle
_geom_angle_publ_flag
O2 Mg1 O2 . 3 180.00(15) no
O2 Mg1 O3 . . 89.9(2) y
O2 Mg1 O3 3 . 90.1(2) no
O2 Mg1 O3 . 3 90.1(2) no
O2 Mg1 O3 3 3 89.9(2) no
O3 Mg1 O3 . 3 180.00(12) no
O2 Mg1 O1 . 3 90.0 ?
O2 Mg1 O1 3 3 90.0 ?
O3 Mg1 O1 . 3 90.0 ?
O3 Mg1 O1 3 3 90.0 ?
O2 Mg1 O1 . . 90.0 ?
O2 Mg1 O1 3 . 90.0 ?
O3 Mg1 O1 . . 90.0 ?
O3 Mg1 O1 3 . 90.0 ?
O1 Mg1 O1 3 . 180.0 ?
Mg1 O1 H1 . . 128(3) ?
Mg1 O2 H2 . . 120(4) ?
Mg1 O3 H3 . . 124(4) ?
C2 C1 C2 2_657 . 124.5(4) ?
C2 C1 H1A 2_657 . 117.7 ?
C2 C1 H1A . . 117.7 ?
C1 C2 C2 . 4_565 117.73(18) ?
C1 C2 C3 . . 113.3(3) ?
C2 C2 C3 4_565 . 128.96(15) ?
O5 C3 O4 . . 120.9(3) ?
O5 C3 C2 . . 119.3(2) ?
O4 C3 C2 . . 119.9(2) ?
H4 O4 C3 . . 112(3) ?
C3 O4 O4 . 4_565 111.17(15) ?
C3 O4 H4 . . 112(3) ?

loop_
_geom_bond_atom_site_label_1
_geom_bond_atom_site_label_2
_geom_bond_site_symmetry_2
_geom_bond_distance
_geom_bond_publ_flag
Mg1 O2 . 2.031(3) y
Mg1 O2 3 2.031(3) no
Mg1 O3 . 2.040(4) y
Mg1 O3 3 2.040(4) no
Mg1 O1 3 2.067(3) no
Mg1 O1 . 2.067(3) y
O1 H1 . 0.834(17) ?
O2 H2 . 0.83(2) ?
O3 H3 . 0.83(2) ?
C1 C2 2_657 1.394(3) ?
C1 C2 . 1.394(3) ?
C1 H1A . 0.9500 ?
C2 C2 4_565 1.403(5) ?
C2 C3 . 1.522(4) ?
C3 O5 . 1.224(4) ?
C3 O4 . 1.288(3) ?
O4 H4 . 1.194(2) ?
O4 O4 4_565 2.387(4) ?
O4 H4 . 1.194(2) ?

loop_
_geom_hbond_atom_site_label_D
_geom_hbond_atom_site_label_H
_geom_hbond_atom_site_label_A
_geom_hbond_site_symmetry_A
_geom_hbond_distance_DH
_geom_hbond_distance_HA
_geom_hbond_distance_DA
_geom_hbond_angle_DHA
O1 H1 O4 . 0.84(3) 1.99(3) 2.822(3) 179(4)
O2 H2 O5 . 0.83(4) 1.95(4) 2.778(3) 176(5)
O3 H3 O5 1_554 0.82(5) 1.99(5) 2.799(5) 169(6)
O4 H4 O4 4_565 1.19(2) 1.19(2) 2.387(4) 178(5)

loop_
_geom_torsion_atom_site_label_1
_geom_torsion_atom_site_label_2
_geom_torsion_atom_site_label_3
_geom_torsion_atom_site_label_4
_geom_torsion_site_symmetry_1
_geom_torsion_site_symmetry_4
_geom_torsion
C2 C1 C2 C2 2_657 4_565 0.0000(10)
C2 C1 C2 C3 2_657 . 179.0(2)
C1 C2 C3 O5 . . 1.3(4)
C2 C2 C3 O5 4_565 . -179.86(19)
C1 C2 C3 O4 . . -177.7(2)
C2 C2 C3 O4 4_565 . 1.2(3)
O5 C3 O4 H4 . . 180(3)
C2 C3 O4 H4 . . -1(3)
O5 C3 O4 O4 . 4_565 -179.9(2)
C2 C3 O4 O4 . 4_565 -1.0(3)
